data_2202696
loop_
_publ_author_name
'Ohba, Shigeru'
'Yamamoto, Yohei'
'Tanaka, Koichi'

_publ_section_title <i>rac</i>-3,3'-Bis(4-fluorophenyl)-3,3'-dihydroxy-2,3,2',3'-tetrahydro-[2,2']biindenyl-1,1'-dione
_journal_issue 9
_journal_name_full 'Acta Crystallographica Section E'
_journal_page_first o1261
_journal_page_last o1262
_journal_paper_doi 10.1107/S1600536803016994
_journal_volume 59
_journal_year 2003
_chemical_formula_iupac 'C30 H20 F2 O4'
_chemical_formula_moiety 'C30 H20 F2 O4'
_chemical_formula_sum 'C30 H20 F2 O4'
_chemical_formula_weight 482.48
_chemical_melting_point .482E-305
_space_group_IT_number 56
_symmetry_cell_setting orthorhombic
_symmetry_space_group_name_Hall '-P 2ab 2ac'
_symmetry_space_group_name_H-M 'P c c n'
_cell_angle_alpha 90
_cell_angle_beta 90
_cell_angle_gamma 90
_cell_formula_units_Z 4
_cell_length_a 8.303(2)
_cell_length_b 12.011(3)
_cell_length_c 22.868(6)
_cell_measurement_reflns_used 20
_cell_measurement_temperature 298
_cell_measurement_theta_max 14.5
_cell_measurement_theta_min 13.0
_cell_volume 2280.6(10)
_computing_cell_refinement
;
WinAFC Diffractometer Control Software
;
_computing_data_collection
;
WinAFC Diffractometer Control Software (Rigaku, 1999)
;
_computing_data_reduction
;
TEXSAN (Molecular Structure Corporation, 2001)
;
_computing_molecular_graphics 'ORTEPII (Johnson, 1976)'
_computing_publication_material TEXSAN
_computing_structure_refinement
;
SHELXL97 (Sheldrick, 1997)
;
_computing_structure_solution
;
SIR92 (Altomare et al., 1994)
;
_diffrn_measured_fraction_theta_full 1.0
_diffrn_measured_fraction_theta_max 1.0
_diffrn_measurement_device_type 'Rigaku AFC-7R'
_diffrn_measurement_method \w
_diffrn_radiation_type MoK\a
_diffrn_radiation_wavelength 0.7107
_diffrn_reflns_av_R_equivalents 0.010
_diffrn_reflns_limit_h_max 10
_diffrn_reflns_limit_h_min -4
_diffrn_reflns_limit_k_max 6
_diffrn_reflns_limit_k_min -15
_diffrn_reflns_limit_l_max 29
_diffrn_reflns_limit_l_min 0
_diffrn_reflns_number 3523
_diffrn_reflns_theta_full 27.5
_diffrn_reflns_theta_max 27.5
_diffrn_standards_decay_% 0.0
_diffrn_standards_interval_count 150
_diffrn_standards_number 3
_exptl_absorpt_coefficient_mu 0.103
_exptl_absorpt_correction_type none
_exptl_crystal_colour colourless
_exptl_crystal_density_diffrn 1.405
_exptl_crystal_density_method 'not measured'
_exptl_crystal_description plate
_exptl_crystal_F_000 1000
_exptl_crystal_size_max 0.5
_exptl_crystal_size_mid 0.4
_exptl_crystal_size_min 0.3
_refine_diff_density_max 0.27
_refine_diff_density_min -0.46
_refine_ls_extinction_expression Fc^*^=kFc[1+0.001xFc^2^\l^3^/sin(2\q)]^-1/4^
_refine_ls_extinction_method none
_refine_ls_goodness_of_fit_ref 1.029
_refine_ls_hydrogen_treatment constr
_refine_ls_number_parameters 164
_refine_ls_number_reflns 2622
_refine_ls_R_factor_gt 0.0542
_refine_ls_shift/su_max <0.001
_refine_ls_structure_factor_coef Fsqd
_refine_ls_weighting_details 'w = 1/[\s^2^(Fo^2^) + (0.093P)^2^+1.0454P] where P=  (Fo^2^+2Fc^2^)/3'
_refine_ls_weighting_scheme calc
_refine_ls_wR_factor_ref 0.1900
_reflns_number_gt 1644
_reflns_number_total 2622
_reflns_threshold_expression I>2\s(I)
_cod_data_source_file lh6094.cif
_cod_data_source_block I
_cod_database_code 2202696
_cod_database_fobs_code 2202696

loop_
_symmetry_equiv_pos_as_xyz
x,y,z
1/2-x,1/2-y,z
1/2+x,-y,1/2-z
-x,1/2+y,1/2-z
-x,-y,-z
1/2+x,1/2+y,-z
1/2-x,y,1/2+z
x,1/2-y,1/2+z

loop_
_atom_site_label
_atom_site_fract_x
_atom_site_fract_y
_atom_site_fract_z
_atom_site_U_iso_or_equiv
_atom_site_adp_type
_atom_site_calc_flag
_atom_site_refinement_flags
_atom_site_occupancy
_atom_site_disorder_assembly
_atom_site_disorder_group
_atom_site_type_symbol
F1 0.4415(3) 0.0510(2) 0.89344(7) 0.0927(7) Uani d . 1.00 . . F
O2 0.5500(3) 0.1968(2) 0.63730(10) 0.0705(6) Uani d . 1.00 . . O
O3 0.0841(3) 0.1728(2) 0.55028(9) 0.0690(6) Uani d . 1.00 . . O
C4 0.4411(4) 0.0666(3) 0.83460(10) 0.0616(8) Uani d . 1.00 . . C
C5 0.5116(4) 0.1600(3) 0.81290(10) 0.0675(9) Uani d . 1.00 . . C
C6 0.5067(4) 0.1783(2) 0.75320(10) 0.0561(7) Uani d . 1.00 . . C
C7 0.4312(3) 0.1027(2) 0.71610(10) 0.0412(5) Uani d . 1.00 . . C
C8 0.3631(3) 0.0083(2) 0.74020(10) 0.0494(6) Uani d . 1.00 . . C
C9 0.3682(4) -0.0102(3) 0.80030(10) 0.0589(7) Uani d . 1.00 . . C
C10 0.4146(3) 0.1284(2) 0.65140(10) 0.0404(5) Uani d . 1.00 . . C
C11 0.2498(3) 0.1860(2) 0.63800(10) 0.0413(5) Uani d . 1.00 . . C
C12 0.1918(3) 0.1352(2) 0.58030(10) 0.0481(6) Uani d . 1.00 . . C
C13 0.2881(3) 0.0355(2) 0.56960(10) 0.0445(6) Uani d . 1.00 . . C
C14 0.2695(4) -0.0434(2) 0.52520(10) 0.0543(7) Uani d . 1.00 . . C
C15 0.3778(4) -0.1298(2) 0.52310(10) 0.0586(7) Uani d . 1.00 . . C
C16 0.5006(4) -0.1384(2) 0.56400(10) 0.0595(7) Uani d . 1.00 . . C
C17 0.5177(4) -0.0607(2) 0.60850(10) 0.0527(7) Uani d . 1.00 . . C
C18 0.4101(3) 0.0277(2) 0.61050(10) 0.0414(5) Uani d . 1.00 . . C
H2 0.5326 0.2298 0.6065 0.0705 Uiso calc . 1.00 . . H
H5 0.5627 0.2116 0.8383 0.0819 Uiso calc . 1.00 . . H
H6 0.5551 0.2435 0.7372 0.0672 Uiso calc . 1.00 . . H
H8 0.3120 -0.0445 0.7155 0.0594 Uiso calc . 1.00 . . H
H9 0.3214 -0.0753 0.8167 0.0708 Uiso calc . 1.00 . . H
H11 0.1748 0.1712 0.6684 0.0502 Uiso calc . 1.00 . . H
H14 0.1850 -0.0375 0.4974 0.0659 Uiso calc . 1.00 . . H
H15 0.3676 -0.1848 0.4934 0.0704 Uiso calc . 1.00 . . H
H16 0.5749 -0.1985 0.5614 0.0720 Uiso calc . 1.00 . . H
H17 0.6007 -0.0676 0.6369 0.0635 Uiso calc . 1.00 . . H

loop_
_atom_site_aniso_label
_atom_site_aniso_U_11
_atom_site_aniso_U_22
_atom_site_aniso_U_33
_atom_site_aniso_U_12
_atom_site_aniso_U_13
_atom_site_aniso_U_23
F1 0.098(2) 0.140(2) 0.0400(9) 0.0190(10) -0.0071(9) 0.0080(10)
O2 0.0760(10) 0.0650(10) 0.0700(10) -0.0090(10) 0.0030(10) 0.0010(10)
O3 0.091(2) 0.0550(10) 0.0610(10) 0.0160(10) -0.0320(10) -0.0066(10)
C4 0.063(2) 0.083(2) 0.0380(10) 0.021(2) -0.0050(10) -0.0010(10)
C5 0.076(2) 0.074(2) 0.052(2) 0.005(2) -0.012(2) -0.0200(10)
C6 0.072(2) 0.0460(10) 0.0500(10) -0.0010(10) -0.0050(10) -0.0090(10)
C7 0.0440(10) 0.0380(10) 0.0410(10) 0.0070(10) -0.0024(10) -0.0026(9)
C8 0.057(2) 0.0470(10) 0.0440(10) 0.0010(10) -0.0040(10) 0.0000(10)
C9 0.064(2) 0.062(2) 0.0500(10) 0.0070(10) 0.0050(10) 0.0120(10)
C10 0.0470(10) 0.0330(10) 0.0410(10) -0.0015(10) 0.0000(10) -0.0008(9)
C11 0.0520(10) 0.0330(10) 0.0380(10) 0.0000(10) -0.0020(10) 0.0010(9)
C12 0.062(2) 0.0370(10) 0.0460(10) -0.0030(10) -0.0060(10) 0.0000(10)
C13 0.059(2) 0.0350(10) 0.0400(10) -0.0050(10) 0.0030(10) -0.0014(9)
C14 0.070(2) 0.0490(10) 0.0450(10) -0.0090(10) 0.0000(10) -0.0070(10)
C15 0.078(2) 0.0450(10) 0.0530(10) -0.0100(10) 0.0150(10) -0.0130(10)
C16 0.071(2) 0.0440(10) 0.064(2) 0.0050(10) 0.020(2) -0.0090(10)
C17 0.058(2) 0.0450(10) 0.0540(10) 0.0040(10) 0.0060(10) -0.0030(10)
C18 0.0510(10) 0.0350(10) 0.0390(10) -0.0020(10) 0.0050(10) -0.0007(9)

loop_
_atom_type_symbol
_atom_type_description
_atom_type_scat_dispersion_real
_atom_type_scat_dispersion_imag
_atom_type_scat_source
C C 0.003 0.002
;International Tables for Crystallography
(1992, Vol. C, Tables 4.2.6.8 and 6.1.1.4)
;
H H 0.000 0.000
;International Tables for Crystallography
(1992, Vol. C, Table 6.1.1.4)
;
F F 0.017 0.010
;International Tables for Crystallography
(1992, Vol. C, Tables 4.2.6.8 and 6.1.1.4)
;
O O 0.011 0.006
;International Tables for Crystallography
(1992, Vol. C, Tables 4.2.6.8 and 6.1.1.4)
;

loop_
_geom_angle_atom_site_label_1
_geom_angle_atom_site_label_2
_geom_angle_atom_site_label_3
_geom_angle_site_symmetry_1
_geom_angle_site_symmetry_3
_geom_angle
_geom_angle_publ_flag
C10 O2 H2 . . 109.5 no
F1 C4 C5 . . 118.3(3) no
F1 C4 C9 . . 118.7(3) no
C5 C4 C9 . . 123.0(3) no
C4 C5 C6 . . 118.5(3) no
C4 C5 H5 . . 120.6 no
C6 C5 H5 . . 120.9 no
C5 C6 C7 . . 120.8(3) no
C5 C6 H6 . . 119.8 no
C7 C6 H6 . . 119.5 no
C6 C7 C8 . . 118.5(2) no
C6 C7 C10 . . 120.1(2) no
C8 C7 C10 . . 121.2(2) no
C7 C8 C9 . . 120.8(2) no
C7 C8 H8 . . 119.7 no
C9 C8 H8 . . 119.6 no
C4 C9 C8 . . 118.4(3) no
C4 C9 H9 . . 120.9 no
C8 C9 H9 . . 120.6 no
O2 C10 C7 . . 105.4(2) no
O2 C10 C11 . . 113.0(2) no
O2 C10 C18 . . 109.6(2) no
C7 C10 C11 . . 111.1(2) no
C7 C10 C18 . . 115.9(2) no
C11 C10 C18 . . 102.1(2) no
C10 C11 C11 . 2_555 116.1(3) no
C10 C11 C12 . . 105.5(2) no
C10 C11 H11 . . 110.3 no
C11 C11 C12 2_555 . 113.50(10) no
C11 C11 H11 2_555 . 100.9 no
C12 C11 H11 . . 110.5 no
O3 C12 C11 . . 124.7(2) no
O3 C12 C13 . . 127.9(2) no
C11 C12 C13 . . 107.3(2) no
C12 C13 C14 . . 128.1(2) no
C12 C13 C18 . . 110.1(2) no
C14 C13 C18 . . 121.8(2) no
C13 C14 C15 . . 117.8(3) no
C13 C14 H14 . . 121.1 no
C15 C14 H14 . . 121.1 no
C14 C15 C16 . . 120.9(3) no
C14 C15 H15 . . 119.4 no
C16 C15 H15 . . 119.7 no
C15 C16 C17 . . 121.3(3) no
C15 C16 H16 . . 119.3 no
C17 C16 H16 . . 119.4 no
C16 C17 C18 . . 118.3(3) no
C16 C17 H17 . . 121.0 no
C18 C17 H17 . . 120.7 no
C10 C18 C13 . . 112.2(2) no
C10 C18 C17 . . 127.6(2) no
C13 C18 C17 . . 120.0(2) no

loop_
_geom_bond_atom_site_label_1
_geom_bond_atom_site_label_2
_geom_bond_site_symmetry_1
_geom_bond_site_symmetry_2
_geom_bond_distance
_geom_bond_publ_flag
F1 C4 . . 1.359(3) yes
O2 C10 . . 1.430(3) yes
O2 H2 . . 0.820 no
O3 C12 . . 1.214(4) yes
C4 C5 . . 1.358(5) no
C4 C9 . . 1.354(4) no
C5 C6 . . 1.384(4) no
C5 H5 . . 0.948 no
C6 C7 . . 1.391(4) no
C6 H6 . . 0.954 no
C7 C8 . . 1.381(4) no
C7 C10 . . 1.518(3) no
C8 C9 . . 1.393(4) no
C8 H8 . . 0.949 no
C9 H9 . . 0.951 no
C10 C11 . . 1.563(4) yes
C10 C18 . . 1.529(3) yes
C11 C11 . 2_555 1.538(4) yes
C11 C12 . . 1.533(3) yes
C11 H11 . . 0.950 no
C12 C13 . . 1.461(4) yes
C13 C14 . . 1.397(4) no
C13 C18 . . 1.382(4) yes
C14 C15 . . 1.373(4) no
C14 H14 . . 0.949 no
C15 C16 . . 1.388(4) no
C15 H15 . . 0.951 no
C16 C17 . . 1.388(4) no
C16 H16 . . 0.951 no
C17 C18 . . 1.388(4) no
C17 H17 . . 0.950 no

loop_
_geom_hbond_atom_site_label_D
_geom_hbond_atom_site_label_H
_geom_hbond_atom_site_label_A
_geom_hbond_site_symmetry_A
_geom_hbond_distance_DH
_geom_hbond_distance_HA
_geom_hbond_distance_DA
_geom_hbond_angle_DHA
_geom_hbond_publ_flag
O2 H2 O3 2_555 0.82 1.99 2.766(3) 158 yes

loop_
_geom_torsion_atom_site_label_1
_geom_torsion_atom_site_label_2
_geom_torsion_atom_site_label_3
_geom_torsion_atom_site_label_4
_geom_torsion_site_symmetry_3
_geom_torsion_site_symmetry_4
_geom_torsion
_geom_torsion_publ_flag
C10 C11 C11 C10 2_555 2_555 -154.8(3) yes
C10 C11 C11 C12 2_555 2_555 82.6(2) yes
